data_2006766
loop_
_publ_author_name
'Andres E. Goeta'
'Graciela Punte'
'Blas E. Rivero'
'Luis Bruno Blanch'

_publ_section_title
;
 <i>N</i>-Methyl- and <i>N</i>-Ethylbenzhydrylamine Hydrochloride
;
_journal_issue 12
_journal_name_full 'Acta Crystallographica Section C'
_journal_page_first 1913
_journal_page_last 1916
_journal_paper_doi 10.1107/S0108270197011359
_journal_volume 53
_journal_year 1997
_chemical_formula_iupac 'C15 H18 N1+ ,  Cl-'
_chemical_formula_moiety '(C15 H18 N1 , H Cl)'
_chemical_formula_sum 'C15 H18 Cl N'
_chemical_formula_weight 247.75
_chemical_melting_point 519.65
_chemical_name_systematic
;
N-ethyl Benzhydrylamine Hydrochloride
;
_space_group_IT_number 4
_symmetry_cell_setting monoclinic
_symmetry_space_group_name_Hall 'P 2yb'
_symmetry_space_group_name_H-M 'P 1 21 1'
_audit_creation_method SHELXL
_cell_angle_alpha 90.00
_cell_angle_beta 91.13(3)
_cell_angle_gamma 90.00
_cell_formula_units_Z 4
_cell_length_a 9.615(2)
_cell_length_b 9.102(2)
_cell_length_c 15.933(3)
_cell_measurement_reflns_used 494[I>=4\s(I)]
_cell_measurement_temperature 295(2)
_cell_measurement_theta_max 20.31
_cell_measurement_theta_min 2.45
_cell_volume 1394.1(5)
_computing_cell_refinement 'SMART (Siemens, 1996a)'
_computing_data_collection 'SMART (Siemens, 1996a)'
_computing_data_reduction 'SAINT (Siemens, 1995b)'
_computing_molecular_graphics 'SHELXTL (Sheldrick, 1995)'
_computing_publication_material 'SHELXTL (Sheldrick, 1995)'
_computing_structure_refinement 'SHELXTL (Sheldrick, 1995)'
_computing_structure_solution 'SHELXTL (Sheldrick, 1995)'
_diffrn_ambient_temperature 295(2)
_diffrn_measurement_device_type 'Siemens SMART-CCD'
_diffrn_measurement_method \w
_diffrn_radiation_monochromator graphite
_diffrn_radiation_source 'fine-focus sealed tube'
_diffrn_radiation_type MoK\a
_diffrn_radiation_wavelength 0.71073
_diffrn_reflns_av_R_equivalents 0.0351
_diffrn_reflns_av_sigmaI/netI 0.0806
_diffrn_reflns_limit_h_max 12
_diffrn_reflns_limit_h_min -12
_diffrn_reflns_limit_k_max 11
_diffrn_reflns_limit_k_min -11
_diffrn_reflns_limit_l_max 20
_diffrn_reflns_limit_l_min -19
_diffrn_reflns_number 10171
_diffrn_reflns_theta_max 27.47
_diffrn_reflns_theta_min 1.28
_diffrn_standards_decay_% 0
_exptl_absorpt_coefficient_mu 0.253
_exptl_absorpt_correction_T_max 1.000
_exptl_absorpt_correction_T_min 0.786
_exptl_absorpt_correction_type 'multi-scans (SADABS; Sheldrick, 1996)'
_exptl_absorpt_process_details '(Sheldrick, G., 1996)'
_exptl_crystal_colour colourless
_exptl_crystal_density_diffrn 1.180
_exptl_crystal_density_meas ?
_exptl_crystal_description 'rectangular prism'
_exptl_crystal_F_000 528
_exptl_crystal_size_max 0.40
_exptl_crystal_size_mid 0.30
_exptl_crystal_size_min 0.20
_refine_diff_density_max 0.18
_refine_diff_density_min -0.17
_refine_ls_abs_structure_details 'Flack (1983) parameter = 0.01(6)'
_refine_ls_abs_structure_Flack 0.01(6)
_refine_ls_extinction_coef 0.0157(16)
_refine_ls_extinction_method 'SHELXL93 (Sheldrick, 1993)'
_refine_ls_goodness_of_fit_all 1.033
_refine_ls_goodness_of_fit_obs 1.062
_refine_ls_hydrogen_treatment 'see text below'
_refine_ls_matrix_type full
_refine_ls_number_parameters 326
_refine_ls_number_reflns 6188
_refine_ls_number_restraints 2
_refine_ls_restrained_S_all 1.043
_refine_ls_restrained_S_obs 1.062
_refine_ls_R_factor_all 0.1071
_refine_ls_R_factor_gt 0.0523
_refine_ls_shift/esd_max 0.010
_refine_ls_shift/esd_mean 0.001
_refine_ls_structure_factor_coef Fsqd
_refine_ls_weighting_details 'w = 1/[\s^2^(Fo^2^)+(0.0373P)^2^+0.0613P] where P=(Fo^2^+2Fc^2^)/3''
_refine_ls_weighting_scheme calc
_refine_ls_wR_factor_all 0.1163
_refine_ls_wR_factor_obs .0913
_reflns_number_gt 3793
_reflns_number_total 6194
_reflns_threshold_expression F>4\s(F)
_cod_data_source_file bm1158.cif
_cod_data_source_block EBH
_cod_depositor_comments
;
The following automatic conversions were performed:

'_chemical_melting_point' value '246.5_C' was changed to '519.65' -
it was converted from degrees Celsius(C) to Kelvins(K).

Automatic conversion script
Id: cif_fix_values 1646 2011-03-28 12:23:43Z adriana 

The following automatic conversions were performed:

'_chemical_melting_point' value '246.5_C' was changed to '519.65' -
it was converted from degrees Celsius(C) to Kelvins(K).

Automatic conversion script
Id: cif_fix_values 1715 2011-07-08 13:25:40Z adriana 

The following automatic conversions were performed:

'_exptl_crystal_density_meas' value 'not measured' was changed to '?'
- the value is perceived as not measured.

Automatic conversion script
Id: cif_fix_values 3008 2015-01-20 13:52:24Z robertas 

The following automatic conversions were performed:

'_refine_ls_weighting_scheme' value '
w = 1/[\s^2^(Fo^2^)+(0.0373P)^2^+0.0613P] where P=(Fo^2^+2Fc^2^)/3''
was changed to 'calc'. New tag '_refine_ls_weighting_details' was
created. The value of the new tag was set to 'w =
1/[\s^2^(Fo^2^)+(0.0373P)^2^+0.0613P] where P=(Fo^2^+2Fc^2^)/3''.

Automatic conversion script
Id: cif_fix_values 3143 2015-03-26 13:38:13Z robertas 
;
_cod_original_sg_symbol_Hall 'P 2y1  '
_cod_original_sg_symbol_H-M 'P 21'
_cod_database_code 2006766

loop_
_symmetry_equiv_pos_as_xyz
'x, y, z'
'-x, y+1/2, -z'

loop_
_atom_site_label
_atom_site_fract_x
_atom_site_fract_y
_atom_site_fract_z
_atom_site_U_iso_or_equiv
_atom_site_adp_type
_atom_site_calc_flag
_atom_site_refinement_flags
_atom_site_occupancy
_atom_site_disorder_group
_atom_site_type_symbol
Cl1A -.11226(8) 1.23606(9) .42295(5) .0532(2) Uani d . 1 . Cl
N1A -.0099(3) 1.0537(3) .5815(2) .0418(6) Uani d . 1 . N
H1AN -.051(3) 1.097(4) .536(2) .052(10) Uiso d . 1 . H
H2AN .011(4) .964(4) .567(2) .060(11) Uiso d . 1 . H
C1A -.1861(5) 1.3079(4) .6534(2) .0814(14) Uani d . 1 . C
H1A -.2076(5) 1.2971(4) .5965(2) .098 Uiso calc R 1 . H
C2A -.2149(5) 1.4394(5) .6928(3) .095(2) Uani d . 1 . C
H2A -.2542(5) 1.5162(5) .6620(3) .114 Uiso calc R 1 . H
C3A -.1864(5) 1.4578(5) .7758(3) .0759(12) Uani d . 1 . C
H3A -.2068(5) 1.5462(5) .8022(3) .091 Uiso calc R 1 . H
C4A -.1283(5) 1.3465(5) .8192(3) .090(2) Uani d . 1 . C
H4A -.1094(5) 1.3580(5) .8763(3) .108 Uiso calc R 1 . H
C5A -.0958(4) 1.2140(5) .7804(2) .0698(11) Uani d . 1 . C
H5A -.0531(4) 1.1393(5) .8114(2) .084 Uiso calc R 1 . H
C6A -.1265(3) 1.1930(3) .6966(2) .0447(8) Uani d . 1 . C
C7A -.1024(3) 1.0443(3) .6569(2) .0412(8) Uani d . 1 . C
H7A -.0523(3) .9848(3) .6989(2) .049 Uiso calc R 1 . H
C8A -.2373(3) .9631(3) .6362(2) .0389(7) Uani d . 1 . C
C9A -.2877(3) .8636(3) .6944(2) .0493(8) Uani d . 1 . C
H9A -.2352(3) .8421(3) .7425(2) .059 Uiso calc R 1 . H
C10A -.4156(4) .7961(4) .6812(2) .0565(9) Uani d . 1 . C
H10A -.4484(4) .7303(4) .7209(2) .068 Uiso calc R 1 . H
C11A -.4940(4) .8252(4) .6107(2) .0600(10) Uani d . 1 . C
H11A -.5794(4) .7791(4) .6021(2) .072 Uiso calc R 1 . H
C12A -.4448(3) .9244(5) .5519(2) .0587(9) Uani d . 1 . C
H12A -.4977(3) .9446(5) .5038(2) .070 Uiso calc R 1 . H
C13A -.3175(3) .9936(4) .5645(2) .0497(8) Uani d . 1 . C
H13A -.2857(3) 1.0603(4) .5250(2) .060 Uiso calc R 1 . H
C14A .1266(3) 1.1289(4) .5995(2) .0574(9) Uani d . 1 . C
H14D .1725(3) 1.0829(4) .6475(2) .069 Uiso calc R 1 . H
H14C .1102(3) 1.2312(4) .6132(2) .069 Uiso calc R 1 . H
C15A .2195(4) 1.1195(4) .5243(2) .0696(11) Uani d . 1 . C
H15E .3067(10) 1.167(2) .5370(6) .104 Uiso calc R 1 . H
H15D .1752(12) 1.168(2) .4772(5) .104 Uiso calc R 1 . H
H15C .236(2) 1.0183(4) .5107(10) .104 Uiso calc R 1 . H
Cl1B .38287(8) 1.22971(9) 1.07724(5) .0537(2) Uani d . 1 . Cl
N1B .4856(3) 1.0432(3) .9248(2) .0432(7) Uani d D 1 . N
H1BN .442(3) 1.085(4) .969(2) .059(11) Uiso d . 1 . H
H2BN .507(3) .953(3) .9430(19) .055(10) Uiso d D 1 . H
C1B .2856(5) 1.2844(4) .8365(3) .0821(13) Uani d . 1 . C
H1B .2410(5) 1.2663(4) .8868(3) .099 Uiso calc R 1 . H
C2B .2624(6) 1.4173(5) .7951(3) .097(2) Uani d . 1 . C
H2B .2036(6) 1.4870(5) .8182(3) .117 Uiso calc R 1 . H
C3B .3249(5) 1.4453(5) .7217(3) .0843(14) Uani d . 1 . C
H3B .3096(5) 1.5339(5) .6941(3) .101 Uiso calc R 1 . H
C4B .4096(6) 1.3433(5) .6890(3) .093(2) Uani d . 1 . C
H4B .4518(6) 1.3616(5) .6380(3) .112 Uiso calc R 1 . H
C5B .4353(4) 1.2102(4) .7306(2) .0708(11) Uani d . 1 . C
H5B .4954(4) 1.1417(4) .7077(2) .085 Uiso calc R 1 . H
C6B .3722(3) 1.1806(3) .8049(2) .0459(8) Uani d . 1 . C
C7B .3943(3) 1.0323(3) .8468(2) .0399(7) Uani d . 1 . C
H7B .4448(3) .9714(3) .8068(2) .048 Uiso calc R 1 . H
C8B .2598(3) .9529(3) .8638(2) .0371(7) Uani d . 1 . C
C9B .2083(3) .8543(3) .8041(2) .0454(8) Uani d . 1 . C
H9B .2605(3) .8337(3) .7569(2) .054 Uiso calc R 1 . H
C10B .0808(4) .7862(4) .8136(2) .0548(9) Uani d . 1 . C
H10B .0479(4) .7214(4) .7726(2) .066 Uiso calc R 1 . H
C11B .0031(4) .8136(4) .8825(2) .0561(9) Uani d . 1 . C
H11B -.0823(4) .7673(4) .8888(2) .067 Uiso calc R 1 . H
C12B .0525(3) .9115(4) .9434(2) .0553(9) Uani d . 1 . C
H12B -.0003(3) .9306(4) .9904(2) .066 Uiso calc R 1 . H
C13B .1804(3) .9807(4) .9341(2) .0476(8) Uani d . 1 . C
H13B .2129(3) 1.0457(4) .9750(2) .057 Uiso calc R 1 . H
C14B .6213(3) 1.1188(4) .9122(2) .0595(9) Uani d . 1 . C
H14F .6051(3) 1.2220(4) .9004(2) .071 Uiso calc R 1 . H
H14E .6674(3) 1.0760(4) .8645(2) .071 Uiso calc R 1 . H
C15B .7134(4) 1.1040(4) .9896(2) .0725(12) Uani d . 1 . C
H15H .8003(11) 1.153(2) .9804(6) .109 Uiso calc R 1 . H
H15G .730(2) 1.0019(4) 1.0009(9) .109 Uiso calc R 1 . H
H15F .6684(12) 1.148(2) 1.0366(4) .109 Uiso calc R 1 . H

loop_
_atom_site_aniso_label
_atom_site_aniso_U_11
_atom_site_aniso_U_22
_atom_site_aniso_U_33
_atom_site_aniso_U_12
_atom_site_aniso_U_13
_atom_site_aniso_U_23
Cl1A .0607(5) .0450(4) .0536(5) -.0059(5) -.0028(4) .0063(5)
N1A .037(2) .036(2) .052(2) .0045(12) .0039(13) .0002(14)
C1A .131(4) .058(2) .054(2) .033(3) -.005(2) -.013(2)
C2A .137(4) .061(3) .085(3) .038(3) .000(3) -.022(3)
C3A .099(3) .058(3) .071(3) -.021(2) .027(3) -.027(2)
C4A .141(4) .079(4) .049(2) -.031(3) -.004(3) -.018(2)
C5A .099(3) .059(3) .051(2) -.010(2) -.017(2) -.002(2)
C6A .046(2) .043(2) .046(2) -.0047(14) .0016(15) .0023(15)
C7A .044(2) .039(2) .040(2) .0020(14) .0002(15) .0092(14)
C8A .036(2) .034(2) .046(2) .0034(13) .0010(15) -.0046(14)
C9A .052(2) .040(2) .056(2) .005(2) .002(2) .005(2)
C10A .054(2) .045(2) .072(3) -.006(2) .013(2) -.002(2)
C11A .041(2) .065(2) .075(3) -.009(2) .012(2) -.021(2)
C12A .037(2) .084(3) .055(2) .007(2) .000(2) -.011(2)
C13A .040(2) .060(2) .049(2) .002(2) .003(2) .002(2)
C14A .043(2) .055(2) .074(3) -.010(2) .002(2) -.001(2)
C15A .047(2) .068(3) .094(3) .000(2) .013(2) .013(2)
Cl1B .0575(5) .0464(5) .0575(5) -.0062(5) .0069(4) -.0072(5)
N1B .037(2) .038(2) .054(2) .0022(12) -.0014(14) -.0020(14)
C1B .111(4) .055(3) .081(3) .024(2) .026(3) .016(2)
C2B .133(4) .057(3) .103(4) .026(3) .014(3) .023(3)
C3B .113(4) .058(3) .081(3) -.021(3) -.023(3) .033(2)
C4B .128(4) .080(4) .071(3) -.028(3) .018(3) .025(3)
C5B .084(3) .065(3) .065(2) -.013(2) .022(2) .009(2)
C6B .047(2) .043(2) .048(2) -.0052(15) -.002(2) -.0020(15)
C7B .040(2) .038(2) .042(2) .0017(14) .0028(14) -.0065(14)
C8B .037(2) .033(2) .041(2) .0039(13) -.0025(14) .0025(14)
C9B .048(2) .039(2) .049(2) .0028(15) -.001(2) -.0012(15)
C10B .053(2) .046(2) .065(2) -.007(2) -.010(2) -.001(2)
C11B .039(2) .056(2) .073(3) -.011(2) -.016(2) .015(2)
C12B .041(2) .075(2) .051(2) .007(2) .003(2) .017(2)
C13B .040(2) .052(2) .050(2) .000(2) -.005(2) -.002(2)
C14B .042(2) .056(2) .080(3) -.009(2) .001(2) -.003(2)
C15B .043(2) .071(3) .102(3) -.001(2) -.017(2) -.016(2)

loop_
_atom_type_symbol
_atom_type_description
_atom_type_scat_dispersion_real
_atom_type_scat_dispersion_imag
_atom_type_scat_source
C C 0.0033 0.0016 'International Tables Vol C Tables 4.2.6.8 and 6.1.1.4'
H H 0.0000 0.0000 'International Tables Vol C Tables 4.2.6.8 and 6.1.1.4'
N N 0.0061 0.0033 'International Tables Vol C Tables 4.2.6.8 and 6.1.1.4'
Cl Cl 0.1484 0.1585 'International Tables Vol C Tables 4.2.6.8 and 6.1.1.4'

loop_
_geom_angle_atom_site_label_1
_geom_angle_atom_site_label_2
_geom_angle_atom_site_label_3
_geom_angle
_geom_angle_publ_flag
C15A C14A N1A 110.5(3) yes
C14A N1A C7A 113.6(3) yes
N1A C7A C6A 112.3(2) yes
N1A C7A C8A 111.6(2) yes
C6A C7A C8A 112.8(2) yes
C14A N1A H1AN 108.(2) no
C7A N1A H1AN 114.2(19) no
C14A N1A H2AN 106.(2) no
C7A N1A H2AN 108.(2) no
H1AN N1A H2AN 107.(3) no
C6A C1A C2A 121.1(4) no
C6A C1A H1A 119.4(2) no
C2A C1A H1A 119.4(3) no
C3A C2A C1A 120.8(4) no
C3A C2A H2A 119.6(3) no
C1A C2A H2A 119.6(3) no
C4A C3A C2A 118.9(4) no
C4A C3A H3A 120.5(2) no
C2A C3A H3A 120.5(3) no
C3A C4A C5A 121.3(4) no
C3A C4A H4A 119.4(2) no
C5A C4A H4A 119.4(3) no
C6A C5A C4A 120.3(4) no
C6A C5A H5A 119.8(2) no
C4A C5A H5A 119.8(3) no
C1A C6A C5A 117.5(3) no
C1A C6A C7A 122.5(3) no
C5A C6A C7A 119.9(3) no
N1A C7A H7A 106.6(2) no
C6A C7A H7A 106.6(2) no
C8A C7A H7A 106.6(2) no
C9A C8A C13A 118.9(3) no
C9A C8A C7A 118.5(3) no
C13A C8A C7A 122.4(3) no
C10A C9A C8A 120.5(3) no
C10A C9A H9A 119.8(2) no
C8A C9A H9A 119.8(2) no
C11A C10A C9A 120.8(3) no
C11A C10A H10A 119.6(2) no
C9A C10A H10A 119.6(2) no
C10A C11A C12A 119.4(3) no
C10A C11A H11A 120.3(2) no
C12A C11A H11A 120.3(2) no
C13A C12A C11A 120.6(3) no
C13A C12A H12A 119.7(2) no
C11A C12A H12A 119.7(2) no
C12A C13A C8A 120.0(3) no
C12A C13A H13A 120.0(2) no
C8A C13A H13A 120.0(2) no
N1A C14A H14D 109.5(2) no
C15A C14A H14D 109.5(2) no
N1A C14A H14C 109.5(2) no
C15A C14A H14C 109.5(2) no
H14D C14A H14C 108.1 no
C14A C15A H15E 109.5(2) no
C14A C15A H15D 109.5(2) no
H15E C15A H15D 109.5 no
C14A C15A H15C 109.5(2) no
H15E C15A H15C 109.5 no
H15D C15A H15C 109.5 no
C15B C14B N1B 110.5(3) yes
C14B N1B C7B 114.6(3) yes
N1B C7B C6B 112.1(2) yes
N1B C7B C8B 111.7(2) yes
C6B C7B C8B 113.0(3) yes
C14B N1B H1BN 109.(2) no
C7B N1B H1BN 113.(2) no
C14B N1B H2BN 106.(2) no
C7B N1B H2BN 109.(2) no
H1BN N1B H2BN 104.(3) no
C6B C1B C2B 121.3(4) no
C6B C1B H1B 119.3(2) no
C2B C1B H1B 119.3(3) no
C3B C2B C1B 120.3(4) no
C3B C2B H2B 119.9(3) no
C1B C2B H2B 119.9(3) no
C4B C3B C2B 119.2(4) no
C4B C3B H3B 120.4(3) no
C2B C3B H3B 120.4(3) no
C3B C4B C5B 121.0(4) no
C3B C4B H4B 119.5(3) no
C5B C4B H4B 119.5(3) no
C6B C5B C4B 120.2(4) no
C6B C5B H5B 119.9(2) no
C4B C5B H5B 119.9(3) no
C1B C6B C5B 117.9(3) no
C1B C6B C7B 122.4(3) no
C5B C6B C7B 119.7(3) no
C8B C7B H7B 106.5(2) no
N1B C7B H7B 106.5(2) no
C6B C7B H7B 106.5(2) no
C13B C8B C9B 118.3(3) no
C13B C8B C7B 122.9(3) no
C9B C8B C7B 118.7(3) no
C10B C9B C8B 121.2(3) no
C10B C9B H9B 119.4(2) no
C8B C9B H9B 119.4(2) no
C11B C10B C9B 120.4(3) no
C11B C10B H10B 119.8(2) no
C9B C10B H10B 119.8(2) no
C10B C11B C12B 119.5(3) no
C10B C11B H11B 120.2(2) no
C12B C11B H11B 120.2(2) no
C13B C12B C11B 120.3(3) no
C13B C12B H12B 119.8(2) no
C11B C12B H12B 119.8(2) no
C8B C13B C12B 120.2(3) no
C8B C13B H13B 119.9(2) no
C12B C13B H13B 119.9(2) no
N1B C14B H14F 109.6(2) no
C15B C14B H14F 109.6(2) no
N1B C14B H14E 109.6(2) no
C15B C14B H14E 109.6(2) no
H14F C14B H14E 108.1 no
C14B C15B H15H 109.5(2) no
C14B C15B H15G 109.5(2) no
H15H C15B H15G 109.5 no
C14B C15B H15F 109.5(2) no
H15H C15B H15F 109.5 no
H15G C15B H15F 109.5 no

loop_
_geom_bond_atom_site_label_1
_geom_bond_atom_site_label_2
_geom_bond_site_symmetry_2
_geom_bond_distance
_geom_bond_publ_flag
N1A C14A . 1.503(4) yes
N1A C7A . 1.510(4) yes
N1A H1AN . .92(3) no
N1A H2AN . .87(4) no
C1A C6A . 1.371(5) no
C1A C2A . 1.383(5) no
C1A H1A . .93 no
C2A C3A . 1.354(6) no
C2A H2A . .93 no
C3A C4A . 1.343(6) no
C3A H3A . .93 no
C4A C5A . 1.394(5) no
C4A H4A . .93 no
C5A C6A . 1.375(5) no
C5A H5A . .93 no
C6A C7A . 1.515(4) yes
C7A C8A . 1.523(4) yes
C7A H7A . .98 no
C8A C9A . 1.390(4) no
C8A C13A . 1.394(4) no
C9A C10A . 1.387(5) no
C9A H9A . .93 no
C10A C11A . 1.366(5) no
C10A H10A . .93 no
C11A C12A . 1.391(5) no
C11A H11A . .93 no
C12A C13A . 1.387(5) no
C12A H12A . .93 no
C13A H13A . .93 no
C14A C15A . 1.511(5) yes
C14A H14D . .97 no
C14A H14C . .97 no
C15A H15E . .96 no
C15A H15D . .96 no
C15A H15C . .96 no
N1B C14B . 1.492(4) yes
N1B C7B . 1.511(4) yes
N1B H1BN . .91(3) no
N1B H2BN . .89(2) no
C1B C6B . 1.364(5) no
C1B C2B . 1.393(5) no
C1B H1B . .93 no
C2B C3B . 1.349(6) no
C2B H2B . .93 no
C3B C4B . 1.347(6) no
C3B H3B . .93 no
C4B C5B . 1.401(6) no
C4B H4B . .93 no
C5B C6B . 1.367(4) no
C5B H5B . .93 no
C6B C7B . 1.518(4) yes
C7B C8B . 1.510(4) yes
C7B H7B . .98 no
C8B C13B . 1.390(4) no
C8B C9B . 1.393(4) no
C9B C10B . 1.385(4) no
C9B H9B . .93 no
C10B C11B . 1.364(5) no
C10B H10B . .93 no
C11B C12B . 1.393(5) no
C11B H11B . .93 no
C12B C13B . 1.393(5) no
C12B H12B . .93 no
C13B H13B . .93 no
C14B C15B . 1.510(5) no
C14B H14F . .97 no
C14B H14E . .97 no
C15B H15H . .96 no
C15B H15G . .96 no
C15B H15F . .96 no

loop_
_geom_hbond_atom_site_label_D
_geom_hbond_atom_site_label_H
_geom_hbond_atom_site_label_A
_geom_hbond_site_symmetry_A
_geom_hbond_distance_DH
_geom_hbond_distance_HA
_geom_hbond_distance_DA
_geom_hbond_angle_DHA
N1A H1AN Cl1A 1_555 0.92(3) 2.26(4) 3.164(3) 168(3)
N1A H2AN Cl1A 2_545 0.87(4) 2.30(4) 3.122(3) 158(3)
N1B H1BN Cl1B 1_555 0.91(3) 2.25(4) 3.139(3) 165(3)
N1B H2BN Cl1B 2_647 0.89(2) 2.32(3) 3.121(3) 149(3)

loop_
_geom_torsion_atom_site_label_1
_geom_torsion_atom_site_label_2
_geom_torsion_atom_site_label_3
_geom_torsion_atom_site_label_4
_geom_torsion
_geom_torsion_publ_flag
C6A C1A C2A C3A -0.8(8) no
C1A C2A C3A C4A 0.7(8) no
C2A C3A C4A C5A 0.7(7) no
C3A C4A C5A C6A -1.9(7) no
C2A C1A C6A C5A -0.4(7) no
C2A C1A C6A C7A 175.9(4) no
C4A C5A C6A C1A 1.7(6) no
C4A C5A C6A C7A -174.6(3) no
C14A N1A C7A C6A 54.0(4) no
C14A N1A C7A C8A -178.2(3) no
C1A C6A C7A N1A 59.2(4) no
C5A C6A C7A N1A -124.6(3) no
C1A C6A C7A C8A -67.9(4) no
C5A C6A C7A C8A 108.2(4) no
N1A C7A C8A C9A 138.3(3) no
C6A C7A C8A C9A -94.3(3) no
N1A C7A C8A C13A -47.0(4) no
C6A C7A C8A C13A 80.5(3) no
C13A C8A C9A C10A -0.1(4) no
C7A C8A C9A C10A 174.8(3) no
C8A C9A C10A C11A 0.5(5) no
C9A C10A C11A C12A -0.4(5) no
C10A C11A C12A C13A 0.0(5) no
C11A C12A C13A C8A 0.4(5) no
C9A C8A C13A C12A -0.3(5) no
C7A C8A C13A C12A -175.1(3) no
C7A N1A C14A C15A 173.8(3) no
C6B C1B C2B C3B 0.7(8) no
C1B C2B C3B C4B 0.1(8) no
C2B C3B C4B C5B -1.0(7) no
C3B C4B C5B C6B 1.2(7) no
C2B C1B C6B C5B -0.5(6) no
C2B C1B C6B C7B -177.2(4) no
C4B C5B C6B C1B -0.4(6) no
C4B C5B C6B C7B 176.4(4) no
C14B N1B C7B C8B 179.3(3) no
C14B N1B C7B C6B -52.7(4) no
C1B C6B C7B C8B 52.2(4) no
C5B C6B C7B C8B -124.4(3) no
C1B C6B C7B N1B -75.1(4) no
C5B C6B C7B N1B 108.3(3) no
N1B C7B C8B C13B 44.6(4) no
C6B C7B C8B C13B -83.0(3) no
N1B C7B C8B C9B -139.6(3) no
C6B C7B C8B C9B 92.9(3) no
C13B C8B C9B C10B 0.6(4) no
C7B C8B C9B C10B -175.4(3) no
C8B C9B C10B C11B -0.6(5) no
C9B C10B C11B C12B 0.4(5) no
C10B C11B C12B C13B -0.1(5) no
C9B C8B C13B C12B -0.4(4) no
C7B C8B C13B C12B 175.5(3) no
C11B C12B C13B C8B 0.2(5) no
C7B N1B C14B C15B -171.4(3) no

loop_
_cod_related_entry_id
_cod_related_entry_database
_cod_related_entry_code
1 ChemSpider 25998116
